data_9005680
loop_
_publ_author_name
'Nazzareni, S.'
'Molin, G.'
'Skogby, H.'
'Dal Negro, A.'

_publ_section_title
;
 Crystal chemistry of Ti3+-Ti4+-bearing synthetic diopsides
 Sample: Di72
;
_journal_name_full 'European Journal of Mineralogy'
_journal_page_first 443
_journal_page_last 449
_journal_paper_doi 10.1127/0935-1221/2004/0016-0443
_journal_volume 16
_journal_year 2004
_chemical_formula_sum 'B0.044 Ca0.784 Mg0.85 Na0.19 O6 Si1.892 Ti0.254'
_chemical_name_mineral Diopside
_space_group_IT_number 15
_symmetry_space_group_name_Hall '-C 2yc'
_symmetry_space_group_name_H-M 'C 1 2/c 1'
_cell_angle_alpha 90
_cell_angle_beta 106.09
_cell_angle_gamma 90
_cell_length_a 9.748
_cell_length_b 8.926
_cell_length_c 5.281
_cell_formula_units_Z 4
_cell_volume 441.503
_database_code_amcsd 0007071
_exptl_crystal_density_diffrn 3.283
_cod_original_formula_sum 'Ca.784 Na.19 Mg.85 Ti.254 Si1.892 B.044 O6'
_cod_database_code 9005680

loop_
_space_group_symop_operation_xyz
x,y,z
1/2+x,1/2+y,z
x,-y,1/2+z
1/2+x,1/2-y,1/2+z
-x,y,1/2-z
1/2-x,1/2+y,1/2-z
-x,-y,-z
1/2-x,1/2-y,-z

loop_
_atom_site_label
_atom_site_fract_x
_atom_site_fract_y
_atom_site_fract_z
_atom_site_occupancy
_atom_site_U_iso_or_equiv
Ca2 0.00000 0.30230 0.25000 0.78400 0.01520
Na2 0.00000 0.30230 0.25000 0.19000 0.01520
Mg1 0.00000 0.90563 0.25000 0.85000 0.01000
Ti3+1 0.00000 0.90563 0.25000 0.10400 0.01000
Ti4+1 0.00000 0.90563 0.25000 0.08600 0.01000
Si 0.28740 0.09251 0.23090 0.94600 0.00920
Ti4+ 0.28740 0.09251 0.23090 0.03200 0.00920
B 0.28740 0.09251 0.23090 0.02200 0.00920
O1 0.11590 0.08540 0.14220 1.00000 0.01080
O2 0.36090 0.25090 0.31510 1.00000 0.01300
O3 0.35090 0.01570 0.99920 1.00000 0.01260

loop_
_cod_related_entry_id
_cod_related_entry_database
_cod_related_entry_code
1 AMCSD 0007071
